data_7021402
loop_
_publ_author_name
'Rossini, Aaron J.'
'Macgregor, Alan W.'
'Smith, Anita S.'
'Schatte, Gabriele'
'Schurko, Robert W.'
'Briand, Glen G.'

_publ_section_title
;
 Structural variation in ethylenediamine and -diphosphine adducts of
 (2,6-Me2C6H3S)2Pb: a single crystal X-ray diffraction and (207)Pb
 solid-state NMR spectroscopy study.
;
_journal_issue 26
_journal_name_full 'Dalton transactions (Cambridge, England : 2003)'
_journal_page_first 9533
_journal_page_last 9546
_journal_paper_doi 10.1039/c3dt33070b
_journal_volume 42
_journal_year 2013
_chemical_formula_moiety 'C54 H70 P2 Pb3 S6'
_chemical_formula_sum 'C54 H70 P2 Pb3 S6'
_chemical_formula_weight 1594.97
_chemical_name_systematic
;
?
;
_space_group_crystal_system monoclinic
_space_group_IT_number 15
_space_group_name_Hall '-C 2yc'
_space_group_name_H-M_alt 'C 1 2/c 1'
_symmetry_space_group_name_Hall '-C 2yc'
_symmetry_space_group_name_H-M 'C 1 2/c 1'
_atom_sites_solution_hydrogens geom
_atom_sites_solution_primary heavy
_atom_sites_solution_secondary difmap
_audit_creation_method 'manual editing of SHELXL-2012 template'
_cell_angle_alpha 90
_cell_angle_beta 114.6800(6)
_cell_angle_gamma 90
_cell_formula_units_Z 4
_cell_length_a 20.2754(2)
_cell_length_b 20.1016(2)
_cell_length_c 18.9169(2)
_cell_measurement_reflns_used 13542
_cell_measurement_temperature 173(2)
_cell_measurement_theta_max 33.14
_cell_measurement_theta_min 1.00
_cell_volume 7005.65(13)
_computing_cell_refinement 'HKL DENZO and SCALEPACK, Bruker AXS/Nonius'
_computing_data_collection 'COLLECT, Bruker AXS/Nonius'
_computing_data_reduction 'HKL DENZO and SCALEPACK, Bruker AXS/Nonius'
_computing_molecular_graphics 'XP (SHELXTL-NT v6.14, Bruker AXS)'
_computing_publication_material 'WinGX v1.80.05 2009 (L. J. Farrugia)'
_computing_structure_refinement 'SHELXL-2012 (Sheldrick, 2008)'
_computing_structure_solution 'SHELXS-97 (Sheldrick, 2008)'
_diffrn_ambient_temperature 173(2)
_diffrn_detector_area_resol_mean 9
_diffrn_measured_fraction_theta_full 0.995
_diffrn_measured_fraction_theta_max 0.997
_diffrn_measurement_device '95mm CCD camera on \k-goniostat'
_diffrn_measurement_device_type 'KappaCCD (BruKer AXS-Nonius, FR540C)'
_diffrn_measurement_method 'CCD rotation images, thick slices'
_diffrn_radiation_monochromator 'horizonally mounted graphite crystal'
_diffrn_radiation_source 'Nonius FR590D, fine-focus sealed tube'
_diffrn_radiation_type MoK\a
_diffrn_radiation_wavelength 0.71073
_diffrn_reflns_av_R_equivalents 0.0292
_diffrn_reflns_av_unetI/netI 0.0389
_diffrn_reflns_Laue_measured_fraction_full 0.995
_diffrn_reflns_Laue_measured_fraction_max 0.997
_diffrn_reflns_limit_h_max 28
_diffrn_reflns_limit_h_min -28
_diffrn_reflns_limit_k_max 28
_diffrn_reflns_limit_k_min -28
_diffrn_reflns_limit_l_max 26
_diffrn_reflns_limit_l_min -26
_diffrn_reflns_number 19559
_diffrn_reflns_point_group_measured_fraction_full 0.995
_diffrn_reflns_point_group_measured_fraction_max 0.997
_diffrn_reflns_theta_full 25.242
_diffrn_reflns_theta_max 30.034
_diffrn_reflns_theta_min 3.119
_exptl_absorpt_coefficient_mu 7.444
_exptl_absorpt_correction_T_max 0.348
_exptl_absorpt_correction_T_min 0.279
_exptl_absorpt_correction_type multi-scan
_exptl_absorpt_process_details 'HKL Scalepack (Otwinowski & Minor 1997)'
_exptl_crystal_colour yellow
_exptl_crystal_density_diffrn 1.512
_exptl_crystal_density_method 'not measured'
_exptl_crystal_description plate
_exptl_crystal_F_000 3064
_exptl_crystal_size_max 0.230
_exptl_crystal_size_mid 0.200
_exptl_crystal_size_min 0.180
_platon_squeeze_details
;Approximately 23% of the unit cell volume (1576 ^3^) comprises a
region of disordered solvent which could not be modeled as
discrete atomic sites. The program PLATON/SQUEEZE was used to
calculate the contribution from the solvent region to the
diffraction. A total electron count of 148 electrons was found
in the total solvent-accessible void volume within the unit
cell. The eletcron count of 74 e^-^ corresponds to 1.5 molecules
of toluene in each void. Toluene was used as a solvent for growing
the crystals. The data were corrected for disordered electron
density through use of the SQUEEZE procedure as implemented
in PLATON leading to a set of solvent-free diffraction
intensities.
The modified data improved the R-factors (before SQUEEZE:
R~1~ = 0.0361, wR~2~ = 0.1009; largest difference peak and hole,
1.470 and -1.372 e-/ ^3^; after SQUEEZE: R~1~ = 0.0316, wR~2~ = 0.0743;
largest difference peak and hole, 0.996 and -1.392 e^-^/ ^3^).
Derived values (formula weight, density, absorption coefficient)
do not contain the contribution of the disordered solvent.
;
_refine_diff_density_max 0.998
_refine_diff_density_min -1.396
_refine_diff_density_rms 0.116
_refine_ls_extinction_method none
_refine_ls_goodness_of_fit_ref 1.013
_refine_ls_hydrogen_treatment constr
_refine_ls_matrix_type full
_refine_ls_number_parameters 331
_refine_ls_number_reflns 10209
_refine_ls_number_restraints 3
_refine_ls_restrained_S_all 1.013
_refine_ls_R_factor_all 0.0475
_refine_ls_R_factor_gt 0.0314
_refine_ls_shift/su_max 0.002
_refine_ls_shift/su_mean 0.000
_refine_ls_structure_factor_coef Fsqd
_refine_ls_weighting_details
;
w=1/[\s^2^(Fo^2^)+(0.0315P)^2^+14.0431P]
where P=(Fo^2^+2Fc^2^)/3
;
_refine_ls_weighting_scheme calc
_refine_ls_wR_factor_gt 0.0680
_refine_ls_wR_factor_ref 0.0734
_reflns_Friedel_coverage 0.000
_reflns_number_gt 8098
_reflns_number_total 10209
_reflns_threshold_expression 'I > 2\s(I)'
_cod_data_source_file c3dt33070b.txt
_cod_data_source_block 10
_cod_database_code 7021402
_shelx_space_group_comment
;
The symmetry employed for this shelxl refinement is uniquely defined
by the following loop, which should always be used as a source of
symmetry information in preference to the above space-group names.
They are only intended as comments.
;
_shelx_estimated_absorpt_t_min 0.279
_shelx_estimated_absorpt_t_max 0.348

loop_
_space_group_symop_operation_xyz
'x, y, z'
'-x, y, -z+1/2'
'x+1/2, y+1/2, z'
'-x+1/2, y+1/2, -z+1/2'
'-x, -y, -z'
'x, -y, z-1/2'
'-x+1/2, -y+1/2, -z'
'x+1/2, -y+1/2, z-1/2'

loop_
_atom_site_label
_atom_site_type_symbol
_atom_site_fract_x
_atom_site_fract_y
_atom_site_fract_z
_atom_site_U_iso_or_equiv
_atom_site_adp_type
_atom_site_occupancy
_atom_site_site_symmetry_order
_atom_site_calc_flag
_atom_site_refinement_flags_posn
_atom_site_refinement_flags_adp
_atom_site_refinement_flags_occupancy
_atom_site_disorder_assembly
_atom_site_disorder_group
Pb1 Pb 0.0000 0.16887(2) 0.2500 0.02813(5) Uani 1 2 d S T P A .
Pb2 Pb 0.14909(2) 0.22142(2) 0.49981(2) 0.03416(5) Uani 1 1 d . . . . .
S1 S 0.14022(5) 0.13562(5) 0.38372(5) 0.03274(19) Uani 1 1 d . . . . .
S2 S 0.13512(7) 0.11346(6) 0.57213(6) 0.0524(3) Uani 1 1 d . . . . .
S3 S 0.00631(5) 0.23828(6) 0.41413(6) 0.0437(2) Uani 1 1 d . . . . .
P1 P 0.04666(6) 0.05571(6) 0.19347(6) 0.0420(2) Uani 1 1 d D . . . .
C11 C 0.22681(19) 0.1434(2) 0.3801(2) 0.0329(8) Uani 1 1 d . . . . .
C12 C 0.2847(2) 0.1043(2) 0.4324(2) 0.0402(9) Uani 1 1 d . . . . .
C13 C 0.3527(2) 0.1110(3) 0.4305(3) 0.0503(11) Uani 1 1 d . . . . .
H13 H 0.3925 0.0859 0.4657 0.060 Uiso 1 1 calc . U . . .
C14 C 0.3632(2) 0.1529(3) 0.3790(3) 0.0545(12) Uani 1 1 d . . . . .
H14 H 0.4099 0.1567 0.3791 0.065 Uiso 1 1 calc . U . . .
C15 C 0.3059(2) 0.1896(3) 0.3268(2) 0.0477(11) Uani 1 1 d . . . . .
H15 H 0.3135 0.2176 0.2905 0.057 Uiso 1 1 calc . U . . .
C16 C 0.2369(2) 0.1863(2) 0.3266(2) 0.0352(8) Uani 1 1 d . . . . .
C17 C 0.2750(3) 0.0563(3) 0.4866(3) 0.0577(12) Uani 1 1 d . . . . .
H17A H 0.3220 0.0366 0.5198 0.087 Uiso 1 1 calc R U . . .
H17B H 0.2414 0.0212 0.4569 0.087 Uiso 1 1 calc R U . . .
H17C H 0.2553 0.0795 0.5191 0.087 Uiso 1 1 calc R U . . .
C18 C 0.1766(2) 0.2268(2) 0.2683(3) 0.0482(10) Uani 1 1 d . . . . .
H18A H 0.1397 0.1970 0.2320 0.072 Uiso 1 1 calc R U . . .
H18B H 0.1960 0.2554 0.2396 0.072 Uiso 1 1 calc R U . . .
H18C H 0.1546 0.2544 0.2954 0.072 Uiso 1 1 calc R U . . .
C21 C 0.1514(3) 0.1372(2) 0.6682(2) 0.0498(11) Uani 1 1 d . . . . .
C22 C 0.0967(3) 0.1679(3) 0.6846(3) 0.0608(14) Uani 1 1 d . . . . .
C23 C 0.1097(4) 0.1824(4) 0.7610(4) 0.087(2) Uani 1 1 d . . . . .
H23 H 0.0735 0.2042 0.7721 0.105 Uiso 1 1 calc . U . . .
C24 C 0.1746(5) 0.1652(5) 0.8207(4) 0.111(3) Uani 1 1 d . . . . .
H24 H 0.1821 0.1732 0.8731 0.133 Uiso 1 1 calc . U . . .
C25 C 0.2274(4) 0.1372(4) 0.8058(3) 0.096(3) Uani 1 1 d . . . . .
H25 H 0.2726 0.1276 0.8480 0.115 Uiso 1 1 calc . U . . .
C26 C 0.2181(3) 0.1213(3) 0.7294(3) 0.0663(15) Uani 1 1 d . . . . .
C27 C 0.0249(3) 0.1852(3) 0.6216(4) 0.0787(17) Uani 1 1 d . . . . .
H27A H 0.0320 0.2096 0.5805 0.118 Uiso 1 1 calc R U . . .
H27B H -0.0022 0.2130 0.6428 0.118 Uiso 1 1 calc R U . . .
H27C H -0.0024 0.1443 0.5999 0.118 Uiso 1 1 calc R U . . .
C28 C 0.2777(3) 0.0887(4) 0.7154(4) 0.090(2) Uani 1 1 d . . . . .
H28A H 0.2659 0.0417 0.7026 0.136 Uiso 1 1 calc R U . . .
H28B H 0.3232 0.0922 0.7624 0.136 Uiso 1 1 calc R U . . .
H28C H 0.2833 0.1109 0.6721 0.136 Uiso 1 1 calc R U . . .
C31 C -0.0091(2) 0.3265(2) 0.4075(2) 0.0464(11) Uani 1 1 d . . . . .
C32 C 0.0241(2) 0.3687(2) 0.3734(3) 0.0524(12) Uani 1 1 d . . . . .
C33 C 0.0089(3) 0.4372(3) 0.3681(3) 0.0725(16) Uani 1 1 d . . . . .
H33 H 0.0305 0.4659 0.3439 0.087 Uiso 1 1 calc . U . . .
C34 C -0.0365(4) 0.4623(4) 0.3973(4) 0.095(2) Uani 1 1 d . . . . .
H34 H -0.0462 0.5087 0.3939 0.114 Uiso 1 1 calc . U . . .
C35 C -0.0686(4) 0.4217(4) 0.4317(3) 0.090(2) Uani 1 1 d . . . . .
H35 H -0.0996 0.4403 0.4528 0.108 Uiso 1 1 calc . U . . .
C36 C -0.0565(3) 0.3532(3) 0.4364(3) 0.0714(17) Uani 1 1 d . . . . .
C37 C 0.0767(3) 0.3438(2) 0.3425(3) 0.0534(11) Uani 1 1 d . . . . .
H37A H 0.1241 0.3364 0.3858 0.080 Uiso 1 1 calc R U . . .
H37B H 0.0815 0.3768 0.3068 0.080 Uiso 1 1 calc R U . . .
H37C H 0.0588 0.3019 0.3146 0.080 Uiso 1 1 calc R U . . .
C38 C -0.0956(3) 0.3082(5) 0.4708(3) 0.108(3) Uani 1 1 d . . . . .
H38A H -0.1257 0.2763 0.4313 0.162 Uiso 1 1 calc R U . . .
H38B H -0.1264 0.3351 0.4881 0.162 Uiso 1 1 calc R U . . .
H38C H -0.0598 0.2840 0.5153 0.162 Uiso 1 1 calc R U . . .
C41A C -0.0011(8) 0.0327(8) 0.0940(6) 0.053(3) Uani 0.65 1 d . . P A 1
H41A H 0.0010 0.0693 0.0607 0.080 Uiso 0.65 1 calc R U P A 1
H41B H -0.0518 0.0232 0.0830 0.080 Uiso 0.65 1 calc R U P A 1
H41C H 0.0213 -0.0071 0.0834 0.080 Uiso 0.65 1 calc R U P A 1
C42A C 0.1391(6) 0.0501(9) 0.2100(9) 0.079(5) Uani 0.65 1 d . . P A 1
H42A H 0.1696 0.0497 0.2661 0.119 Uiso 0.65 1 calc R U P A 1
H42B H 0.1520 0.0885 0.1864 0.119 Uiso 0.65 1 calc R U P A 1
H42C H 0.1470 0.0090 0.1867 0.119 Uiso 0.65 1 calc R U P A 1
C43A C 0.0375(6) -0.0150(4) 0.2482(6) 0.065(2) Uani 0.65 1 d . . P A 1
H43A H 0.0432 -0.0566 0.2233 0.078 Uiso 0.65 1 calc R U P A 1
H43B H 0.0764 -0.0135 0.3016 0.078 Uiso 0.65 1 calc R U P A 1
C41B C 0.1433(7) 0.0327(16) 0.2344(16) 0.073(9) Uani 0.35 1 d D . P A 2
H41D H 0.1492 -0.0087 0.2104 0.110 Uiso 0.35 1 calc R U P A 2
H41E H 0.1610 0.0264 0.2907 0.110 Uiso 0.35 1 calc R U P A 2
H41F H 0.1711 0.0683 0.2240 0.110 Uiso 0.35 1 calc R U P A 2
C42B C 0.0183(15) 0.0538(15) 0.0872(6) 0.071(8) Uani 0.35 1 d D . P A 2
H42D H 0.0382 0.0140 0.0732 0.106 Uiso 0.35 1 calc R U P A 2
H42E H 0.0365 0.0936 0.0712 0.106 Uiso 0.35 1 calc R U P A 2
H42F H -0.0348 0.0529 0.0607 0.106 Uiso 0.35 1 calc R U P A 2
C43B C -0.0044(9) -0.0163(6) 0.2050(12) 0.069(5) Uani 0.35 1 d D . P A 2
H43C H -0.0562 -0.0127 0.1686 0.083 Uiso 0.35 1 calc R U P A 2
H43D H 0.0152 -0.0581 0.1937 0.083 Uiso 0.35 1 calc R U P A 2

loop_
_atom_site_aniso_label
_atom_site_aniso_U_11
_atom_site_aniso_U_22
_atom_site_aniso_U_33
_atom_site_aniso_U_23
_atom_site_aniso_U_13
_atom_site_aniso_U_12
Pb1 0.03233(9) 0.02507(9) 0.02784(9) 0.000 0.01340(7) 0.000
Pb2 0.03191(7) 0.03989(9) 0.02801(7) -0.00431(5) 0.00987(5) -0.00306(6)
S1 0.0281(4) 0.0409(5) 0.0267(4) -0.0041(4) 0.0090(3) -0.0006(4)
S2 0.0748(8) 0.0452(6) 0.0333(5) -0.0008(5) 0.0186(5) -0.0096(6)
S3 0.0321(5) 0.0610(7) 0.0354(5) -0.0035(5) 0.0116(4) 0.0020(5)
P1 0.0502(6) 0.0377(6) 0.0342(5) -0.0069(4) 0.0137(5) 0.0104(5)
C11 0.0289(17) 0.036(2) 0.0318(17) -0.0108(15) 0.0110(14) -0.0031(15)
C12 0.0362(19) 0.041(2) 0.0380(19) -0.0109(17) 0.0103(16) 0.0047(17)
C13 0.0316(19) 0.058(3) 0.051(2) -0.018(2) 0.0075(18) 0.011(2)
C14 0.033(2) 0.073(3) 0.061(3) -0.024(3) 0.023(2) -0.004(2)
C15 0.042(2) 0.060(3) 0.049(2) -0.015(2) 0.027(2) -0.013(2)
C16 0.0319(18) 0.037(2) 0.0361(18) -0.0124(16) 0.0139(15) -0.0059(16)
C17 0.052(3) 0.054(3) 0.055(3) 0.013(2) 0.010(2) 0.015(2)
C18 0.047(2) 0.054(3) 0.048(2) 0.006(2) 0.024(2) -0.002(2)
C21 0.064(3) 0.055(3) 0.0319(19) -0.0039(19) 0.022(2) -0.029(2)
C22 0.079(3) 0.066(3) 0.047(2) -0.001(2) 0.035(3) -0.030(3)
C23 0.116(5) 0.107(5) 0.070(4) -0.022(4) 0.070(4) -0.043(4)
C24 0.126(6) 0.172(8) 0.049(3) -0.031(4) 0.050(4) -0.069(6)
C25 0.081(4) 0.155(7) 0.033(2) -0.001(3) 0.006(3) -0.059(5)
C26 0.060(3) 0.089(4) 0.043(2) 0.001(3) 0.015(2) -0.038(3)
C27 0.087(4) 0.081(4) 0.080(4) 0.014(3) 0.048(4) 0.002(3)
C28 0.059(3) 0.120(6) 0.075(4) 0.017(4) 0.010(3) -0.029(4)
C31 0.036(2) 0.062(3) 0.0292(18) -0.0117(19) 0.0018(16) 0.014(2)
C32 0.048(2) 0.048(3) 0.044(2) -0.009(2) 0.001(2) 0.009(2)
C33 0.072(3) 0.055(3) 0.063(3) -0.017(3) 0.001(3) 0.011(3)
C34 0.092(5) 0.080(5) 0.076(4) -0.029(4) -0.003(4) 0.041(4)
C35 0.071(4) 0.124(6) 0.056(3) -0.028(4) 0.008(3) 0.055(4)
C36 0.049(3) 0.114(5) 0.042(2) -0.010(3) 0.010(2) 0.035(3)
C37 0.052(3) 0.049(3) 0.056(3) -0.003(2) 0.020(2) -0.006(2)
C38 0.063(4) 0.204(9) 0.064(3) 0.017(5) 0.035(3) 0.065(5)
C41A 0.060(7) 0.058(8) 0.034(4) -0.016(4) 0.012(4) -0.001(5)
C42A 0.049(6) 0.086(12) 0.074(10) -0.049(8) -0.003(5) 0.028(5)
C43A 0.108(8) 0.033(4) 0.059(5) 0.003(4) 0.041(5) 0.022(5)
C41B 0.054(10) 0.040(11) 0.066(15) -0.016(9) -0.034(8) 0.028(8)
C42B 0.066(17) 0.08(2) 0.041(9) -0.019(10) -0.005(8) 0.033(13)
C43B 0.063(10) 0.023(7) 0.114(15) -0.017(9) 0.029(11) 0.005(7)

loop_
_atom_type_symbol
_atom_type_description
_atom_type_scat_dispersion_real
_atom_type_scat_dispersion_imag
_atom_type_scat_source
C C 0.0033 0.0016 'International Tables Vol C Tables 4.2.6.8 and 6.1.1.4'
H H 0.0000 0.0000 'International Tables Vol C Tables 4.2.6.8 and 6.1.1.4'
P P 0.1023 0.0942 'International Tables Vol C Tables 4.2.6.8 and 6.1.1.4'
S S 0.1246 0.1234 'International Tables Vol C Tables 4.2.6.8 and 6.1.1.4'
Pb Pb -3.3944 10.1111 'International Tables Vol C Tables 4.2.6.8 and 6.1.1.4'

loop_
_geom_angle_atom_site_label_1
_geom_angle_atom_site_label_2
_geom_angle_atom_site_label_3
_geom_angle
_geom_angle_site_symmetry_1
_geom_angle_site_symmetry_3
P1 Pb1 P1 73.48(5) 2 .
P1 Pb1 S1 81.42(3) 2 .
P1 Pb1 S1 77.91(3) . .
P1 Pb1 S1 77.91(3) 2 2
P1 Pb1 S1 81.42(3) . 2
S1 Pb1 S1 154.14(4) . 2
S2 Pb2 S3 95.43(4) . .
S2 Pb2 S1 84.99(3) . .
S3 Pb2 S1 84.38(3) . .
C11 S1 Pb2 103.79(12) . .
C11 S1 Pb1 123.32(12) . .
Pb2 S1 Pb1 105.00(3) . .
C21 S2 Pb2 107.17(15) . .
C31 S3 Pb2 106.20(14) . .
C42A P1 C41A 103.8(7) . .
C42A P1 C43A 101.7(7) . .
C41A P1 C43A 105.1(5) . .
C41B P1 C43B 107.7(11) . .
C41B P1 C42B 104.3(13) . .
C43B P1 C42B 100.2(11) . .
C42A P1 Pb1 118.6(6) . .
C41A P1 Pb1 119.1(6) . .
C43A P1 Pb1 106.5(3) . .
C41B P1 Pb1 120.4(11) . .
C43B P1 Pb1 107.0(5) . .
C42B P1 Pb1 115.2(10) . .
C16 C11 C12 120.9(3) . .
C16 C11 S1 121.3(3) . .
C12 C11 S1 117.7(3) . .
C13 C12 C11 117.8(4) . .
C13 C12 C17 119.9(4) . .
C11 C12 C17 122.3(4) . .
C14 C13 C12 121.6(4) . .
C14 C13 H13 119.2 . .
C12 C13 H13 119.2 . .
C13 C14 C15 120.2(4) . .
C13 C14 H14 119.9 . .
C15 C14 H14 119.9 . .
C14 C15 C16 121.2(4) . .
C14 C15 H15 119.4 . .
C16 C15 H15 119.4 . .
C15 C16 C11 118.2(4) . .
C15 C16 C18 119.0(4) . .
C11 C16 C18 122.8(3) . .
C12 C17 H17A 109.5 . .
C12 C17 H17B 109.5 . .
H17A C17 H17B 109.5 . .
C12 C17 H17C 109.5 . .
H17A C17 H17C 109.5 . .
H17B C17 H17C 109.5 . .
C16 C18 H18A 109.5 . .
C16 C18 H18B 109.5 . .
H18A C18 H18B 109.5 . .
C16 C18 H18C 109.5 . .
H18A C18 H18C 109.5 . .
H18B C18 H18C 109.5 . .
C26 C21 C22 119.6(4) . .
C26 C21 S2 119.2(4) . .
C22 C21 S2 121.1(4) . .
C23 C22 C21 119.8(6) . .
C23 C22 C27 118.8(6) . .
C21 C22 C27 121.4(4) . .
C24 C23 C22 120.2(6) . .
C24 C23 H23 119.9 . .
C22 C23 H23 119.9 . .
C25 C24 C23 120.5(5) . .
C25 C24 H24 119.7 . .
C23 C24 H24 119.7 . .
C24 C25 C26 122.2(6) . .
C24 C25 H25 118.9 . .
C26 C25 H25 118.9 . .
C21 C26 C25 117.6(6) . .
C21 C26 C28 121.9(5) . .
C25 C26 C28 120.5(6) . .
C22 C27 H27A 109.5 . .
C22 C27 H27B 109.5 . .
H27A C27 H27B 109.5 . .
C22 C27 H27C 109.5 . .
H27A C27 H27C 109.5 . .
H27B C27 H27C 109.5 . .
C26 C28 H28A 109.5 . .
C26 C28 H28B 109.5 . .
H28A C28 H28B 109.5 . .
C26 C28 H28C 109.5 . .
H28A C28 H28C 109.5 . .
H28B C28 H28C 109.5 . .
C36 C31 C32 119.4(5) . .
C36 C31 S3 118.6(4) . .
C32 C31 S3 121.9(3) . .
C31 C32 C33 119.6(5) . .
C31 C32 C37 122.3(4) . .
C33 C32 C37 118.1(5) . .
C34 C33 C32 120.2(7) . .
C34 C33 H33 119.9 . .
C32 C33 H33 119.9 . .
C33 C34 C35 120.7(6) . .
C33 C34 H34 119.6 . .
C35 C34 H34 119.6 . .
C34 C35 C36 121.0(6) . .
C34 C35 H35 119.5 . .
C36 C35 H35 119.5 . .
C35 C36 C31 119.0(6) . .
C35 C36 C38 120.5(6) . .
C31 C36 C38 120.5(6) . .
C32 C37 H37A 109.5 . .
C32 C37 H37B 109.5 . .
H37A C37 H37B 109.5 . .
C32 C37 H37C 109.5 . .
H37A C37 H37C 109.5 . .
H37B C37 H37C 109.5 . .
C36 C38 H38A 109.5 . .
C36 C38 H38B 109.5 . .
H38A C38 H38B 109.5 . .
C36 C38 H38C 109.5 . .
H38A C38 H38C 109.5 . .
H38B C38 H38C 109.5 . .
P1 C41A H41A 109.5 . .
P1 C41A H41B 109.5 . .
H41A C41A H41B 109.5 . .
P1 C41A H41C 109.5 . .
H41A C41A H41C 109.5 . .
H41B C41A H41C 109.5 . .
P1 C42A H42A 109.5 . .
P1 C42A H42B 109.5 . .
H42A C42A H42B 109.5 . .
P1 C42A H42C 109.5 . .
H42A C42A H42C 109.5 . .
H42B C42A H42C 109.5 . .
C43A C43A P1 111.2(6) 2 .
C43A C43A H43A 109.4 2 .
P1 C43A H43A 109.4 . .
C43A C43A H43B 109.4 2 .
P1 C43A H43B 109.4 . .
H43A C43A H43B 108.0 . .
P1 C41B H41D 109.5 . .
P1 C41B H41E 109.5 . .
H41D C41B H41E 109.5 . .
P1 C41B H41F 109.5 . .
H41D C41B H41F 109.5 . .
H41E C41B H41F 109.5 . .
P1 C42B H42D 109.5 . .
P1 C42B H42E 109.5 . .
H42D C42B H42E 109.5 . .
P1 C42B H42F 109.5 . .
H42D C42B H42F 109.5 . .
H42E C42B H42F 109.5 . .
C43B C43B P1 107.5(10) 2 .
C43B C43B H43C 110.2 2 .
P1 C43B H43C 110.2 . .
C43B C43B H43D 110.2 2 .
P1 C43B H43D 110.2 . .
H43C C43B H43D 108.5 . .

loop_
_geom_bond_atom_site_label_1
_geom_bond_atom_site_label_2
_geom_bond_distance
_geom_bond_site_symmetry_2
Pb1 P1 2.8386(10) 2
Pb1 P1 2.8386(10) .
Pb1 S1 2.9870(9) .
Pb1 S1 2.9871(9) 2
Pb2 S2 2.6428(12) .
Pb2 S3 2.6840(10) .
Pb2 S1 2.7387(9) .
S1 C11 1.792(4) .
S2 C21 1.771(4) .
S3 C31 1.797(5) .
P1 C42A 1.771(11) .
P1 C41A 1.781(10) .
P1 C43A 1.812(8) .
P1 C41B 1.839(10) .
P1 C43B 1.844(9) .
P1 C42B 1.847(10) .
C11 C16 1.408(5) .
C11 C12 1.416(5) .
C12 C13 1.400(6) .
C12 C17 1.480(6) .
C13 C14 1.369(7) .
C13 H13 0.9500 .
C14 C15 1.382(7) .
C14 H14 0.9500 .
C15 C16 1.398(5) .
C15 H15 0.9500 .
C16 C18 1.500(6) .
C17 H17A 0.9800 .
C17 H17B 0.9800 .
C17 H17C 0.9800 .
C18 H18A 0.9800 .
C18 H18B 0.9800 .
C18 H18C 0.9800 .
C21 C26 1.402(7) .
C21 C22 1.411(7) .
C22 C23 1.388(7) .
C22 C27 1.488(8) .
C23 C24 1.373(10) .
C23 H23 0.9500 .
C24 C25 1.341(11) .
C24 H24 0.9500 .
C25 C26 1.414(7) .
C25 H25 0.9500 .
C26 C28 1.492(9) .
C27 H27A 0.9800 .
C27 H27B 0.9800 .
C27 H27C 0.9800 .
C28 H28A 0.9800 .
C28 H28B 0.9800 .
C28 H28C 0.9800 .
C31 C36 1.396(6) .
C31 C32 1.397(7) .
C32 C33 1.404(7) .
C32 C37 1.500(7) .
C33 C34 1.354(9) .
C33 H33 0.9500 .
C34 C35 1.367(11) .
C34 H34 0.9500 .
C35 C36 1.395(10) .
C35 H35 0.9500 .
C36 C38 1.517(10) .
C37 H37A 0.9800 .
C37 H37B 0.9800 .
C37 H37C 0.9800 .
C38 H38A 0.9800 .
C38 H38B 0.9800 .
C38 H38C 0.9800 .
C41A H41A 0.9800 .
C41A H41B 0.9800 .
C41A H41C 0.9800 .
C42A H42A 0.9800 .
C42A H42B 0.9800 .
C42A H42C 0.9800 .
C43A C43A 1.55(2) 2
C43A H43A 0.9900 .
C43A H43B 0.9900 .
C41B H41D 0.9800 .
C41B H41E 0.9800 .
C41B H41F 0.9800 .
C42B H42D 0.9800 .
C42B H42E 0.9800 .
C42B H42F 0.9800 .
C43B C43B 1.64(4) 2
C43B H43C 0.9900 .
C43B H43D 0.9900 .

loop_
_geom_torsion_atom_site_label_1
_geom_torsion_atom_site_label_2
_geom_torsion_atom_site_label_3
_geom_torsion_atom_site_label_4
_geom_torsion
_geom_torsion_site_symmetry_4
Pb2 S1 C11 C16 -96.0(3) .
Pb1 S1 C11 C16 22.7(4) .
Pb2 S1 C11 C12 84.7(3) .
Pb1 S1 C11 C12 -156.6(2) .
C16 C11 C12 C13 1.7(5) .
S1 C11 C12 C13 -179.1(3) .
C16 C11 C12 C17 -176.9(4) .
S1 C11 C12 C17 2.4(5) .
C11 C12 C13 C14 -1.2(6) .
C17 C12 C13 C14 177.4(4) .
C12 C13 C14 C15 -0.4(7) .
C13 C14 C15 C16 1.6(7) .
C14 C15 C16 C11 -1.1(6) .
C14 C15 C16 C18 -179.5(4) .
C12 C11 C16 C15 -0.5(5) .
S1 C11 C16 C15 -179.8(3) .
C12 C11 C16 C18 177.8(4) .
S1 C11 C16 C18 -1.4(5) .
Pb2 S2 C21 C26 -103.6(4) .
Pb2 S2 C21 C22 80.6(4) .
C26 C21 C22 C23 0.3(7) .
S2 C21 C22 C23 176.1(4) .
C26 C21 C22 C27 -179.5(5) .
S2 C21 C22 C27 -3.7(7) .
C21 C22 C23 C24 -1.8(9) .
C27 C22 C23 C24 178.0(6) .
C22 C23 C24 C25 3.1(11) .
C23 C24 C25 C26 -2.9(12) .
C22 C21 C26 C25 0.0(7) .
S2 C21 C26 C25 -175.9(4) .
C22 C21 C26 C28 179.9(5) .
S2 C21 C26 C28 4.0(7) .
C24 C25 C26 C21 1.3(10) .
C24 C25 C26 C28 -178.6(7) .
Pb2 S3 C31 C36 -120.2(3) .
Pb2 S3 C31 C32 60.8(3) .
C36 C31 C32 C33 -0.4(6) .
S3 C31 C32 C33 178.5(3) .
C36 C31 C32 C37 178.9(4) .
S3 C31 C32 C37 -2.2(6) .
C31 C32 C33 C34 1.4(7) .
C37 C32 C33 C34 -178.0(5) .
C32 C33 C34 C35 -0.5(9) .
C33 C34 C35 C36 -1.2(10) .
C34 C35 C36 C31 2.1(8) .
C34 C35 C36 C38 -176.7(6) .
C32 C31 C36 C35 -1.2(7) .
S3 C31 C36 C35 179.8(4) .
C32 C31 C36 C38 177.6(4) .
S3 C31 C36 C38 -1.4(6) .
C42A P1 C43A C43A 172.1(9) 2
C41A P1 C43A C43A -80.0(10) 2
C41B P1 C43A C43A 167.5(13) 2
C43B P1 C43A C43A -48.2(14) 2
C42B P1 C43A C43A -89.0(13) 2
Pb1 P1 C43A C43A 47.3(9) 2
C42A P1 C43B C43B 90.7(12) 2
C41A P1 C43B C43B -168.9(14) 2
C43A P1 C43B C43B 42.1(13) 2
C41B P1 C43B C43B 79.7(15) 2
C42B P1 C43B C43B -171.6(15) 2
Pb1 P1 C43B C43B -51.2(13) 2

loop_
_platon_squeeze_void_nr
_platon_squeeze_void_average_x
_platon_squeeze_void_average_y
_platon_squeeze_void_average_z
_platon_squeeze_void_volume
_platon_squeeze_void_count_electrons
_platon_squeeze_void_content
1 0.312 0.250 0.062 788 74 ' '
2 0.812 0.750 0.062 788 74 ' '
